data_4068369
loop_
_publ_author_name
'Rankin, Matthew A.'
'MacLean, Darren F.'
'McDonald, Robert'
'Ferguson, Michael J.'
'Lumsden, Michael D.'
'Stradiotto, Mark'

_publ_section_title
;
 Probing the Dynamics and Reactivity of a Stereochemically Nonrigid
 Cp*Ru(H)(\k2-P,Carbene) Complex
;
_journal_issue 1
_journal_name_full Organometallics
_journal_page_first 74
_journal_paper_doi 10.1021/om800761c
_journal_volume 28
_journal_year 2009
_chemical_formula_moiety 'C39 H52 N P Ru Si'
_chemical_formula_sum 'C39 H52 N P Ru Si'
_chemical_formula_weight 694.95
_chemical_name_systematic
; 
 ? 
;
_space_group_IT_number 14
_symmetry_cell_setting monoclinic
_symmetry_space_group_name_Hall '-P 2yn'
_symmetry_space_group_name_H-M 'P 1 21/n 1'
_atom_sites_solution_hydrogens geom
_atom_sites_solution_primary direct
_atom_sites_solution_secondary difmap
_audit_creation_method SHELXL-97
_cell_angle_alpha 90.00
_cell_angle_beta 114.777(10)
_cell_angle_gamma 90.00
_cell_formula_units_Z 4
_cell_length_a 10.4510(17)
_cell_length_b 32.927(4)
_cell_length_c 11.0385(16)
_cell_measurement_reflns_used 29
_cell_measurement_temperature 193(2)
_cell_measurement_theta_max 11.08
_cell_measurement_theta_min 10.28
_cell_volume 3448.9(9)
_computing_cell_refinement 'Bruker XSCANS'
_computing_data_collection 'Bruker XSCANS'
_computing_data_reduction 'Bruker SHELXTL'
_computing_molecular_graphics 'Bruker SHELXTL'
_computing_publication_material 'Bruker SHELXTL'
_computing_structure_refinement 'SHELXL-97 (Sheldrick, 1997)'
_computing_structure_solution 'SHELXS-97 (Sheldrick, 1990)'
_diffrn_ambient_temperature 193(2)
_diffrn_measured_fraction_theta_full 0.991
_diffrn_measured_fraction_theta_max 0.991
_diffrn_measurement_device_type 'Bruker P4'
_diffrn_measurement_method '\w scans'
_diffrn_radiation_monochromator graphite
_diffrn_radiation_source 'fine-focus rotating anode'
_diffrn_radiation_type MoK\a
_diffrn_radiation_wavelength 0.71073
_diffrn_reflns_av_R_equivalents 0.0721
_diffrn_reflns_av_sigmaI/netI 0.1521
_diffrn_reflns_limit_h_max 0
_diffrn_reflns_limit_h_min -12
_diffrn_reflns_limit_k_max 0
_diffrn_reflns_limit_k_min -39
_diffrn_reflns_limit_l_max 13
_diffrn_reflns_limit_l_min -11
_diffrn_reflns_number 6366
_diffrn_reflns_theta_full 25.00
_diffrn_reflns_theta_max 25.00
_diffrn_reflns_theta_min 1.24
_diffrn_standards_interval_count 297
_diffrn_standards_number 3
_exptl_absorpt_coefficient_mu 0.564
_exptl_absorpt_correction_T_max 0.9833
_exptl_absorpt_correction_T_min 0.8402
_exptl_absorpt_correction_type integration
_exptl_absorpt_process_details 'Bruker SHELXTL'
_exptl_crystal_colour yellow
_exptl_crystal_density_diffrn 1.338
_exptl_crystal_density_method 'not measured'
_exptl_crystal_description plate
_exptl_crystal_F_000 1464
_exptl_crystal_size_max 0.32
_exptl_crystal_size_mid 0.22
_exptl_crystal_size_min 0.03
_refine_diff_density_max 0.518
_refine_diff_density_min -0.515
_refine_diff_density_rms 0.128
_refine_ls_extinction_method none
_refine_ls_goodness_of_fit_ref 1.020
_refine_ls_hydrogen_treatment mixed
_refine_ls_matrix_type full
_refine_ls_number_parameters 399
_refine_ls_number_reflns 6022
_refine_ls_number_restraints 0
_refine_ls_restrained_S_all 1.020
_refine_ls_R_factor_all 0.1330
_refine_ls_R_factor_gt 0.0672
_refine_ls_shift/su_max 0.000
_refine_ls_shift/su_mean 0.000
_refine_ls_structure_factor_coef Fsqd
_refine_ls_weighting_details 'calc w=1/[\s^2^(Fo^2^)+(0.0329P)^2^+0.0000P] where P=(Fo^2^+2Fc^2^)/3'
_refine_ls_weighting_scheme calc
_refine_ls_wR_factor_gt 0.1154
_refine_ls_wR_factor_ref 0.1407
_reflns_number_gt 3623
_reflns_number_total 6022
_reflns_threshold_expression >2sigma(I)
_cod_data_source_file om800761c_si_001.cif
_cod_data_source_block dal0616
_cod_depositor_comments
;
The following automatic conversions were performed:

'_symmetry_cell_setting' value 'Monoclinic' changed to 'monoclinic'
according to /home/saulius/struct/CIF-dictionaries/cif_core.dic
dictionary named 'cif_core.dic' version 2.4.2 from 2011-04-26.

Automatic conversion script
Id: cif_fix_values 1715 2011-07-08 13:25:40Z adriana 
;
_cod_original_cell_volume 3448.8(9)
_cod_original_sg_symbol_H-M 'P 21/n'
_cod_database_code 4068369

loop_
_symmetry_equiv_pos_as_xyz
'x, y, z'
'-x+1/2, y+1/2, -z+1/2'
'-x, -y, -z'
'x-1/2, -y-1/2, z-1/2'

loop_
_atom_site_label
_atom_site_type_symbol
_atom_site_fract_x
_atom_site_fract_y
_atom_site_fract_z
_atom_site_U_iso_or_equiv
_atom_site_adp_type
_atom_site_occupancy
_atom_site_symmetry_multiplicity
_atom_site_calc_flag
_atom_site_refinement_flags
Ru Ru 0.13297(6) 0.103363(18) 0.26467(6) 0.01575(16) Uani 1 1 d .
H1 H 0.203(6) 0.1190(18) 0.406(6) 0.019 Uiso 1 1 d .
P P 0.15450(19) 0.17326(6) 0.25987(19) 0.0152(4) Uani 1 1 d .
Si Si 0.0973(2) 0.08354(7) 0.4553(2) 0.0212(5) Uani 1 1 d .
H1SI H 0.015(6) 0.0461(19) 0.426(6) 0.025 Uiso 1 1 d .
N N -0.1552(6) 0.14801(18) 0.2387(6) 0.0210(14) Uani 1 1 d .
C1 C -0.1951(7) 0.2181(2) 0.2983(7) 0.0210(17) Uani 1 1 d .
H1A H -0.2837 0.2226 0.2178 0.025 Uiso 1 1 calc R
H1B H -0.2181 0.2105 0.3736 0.025 Uiso 1 1 calc R
C2 C -0.1052(7) 0.1858(2) 0.2735(7) 0.0196(17) Uani 1 1 d .
C3 C 0.0265(7) 0.2015(2) 0.2920(6) 0.0145(16) Uani 1 1 d .
C3A C 0.0258(7) 0.2449(2) 0.3271(6) 0.0192(17) Uani 1 1 d .
C4 C 0.1244(8) 0.2761(2) 0.3562(7) 0.0233(18) Uani 1 1 d .
H4 H 0.2150 0.2706 0.3594 0.028 Uiso 1 1 calc R
C5 C 0.0910(8) 0.3152(2) 0.3807(7) 0.0264(19) Uani 1 1 d .
H5 H 0.1591 0.3361 0.3986 0.032 Uiso 1 1 calc R
C6 C -0.0390(8) 0.3245(2) 0.3799(7) 0.029(2) Uani 1 1 d .
H6 H -0.0607 0.3514 0.3961 0.035 Uiso 1 1 calc R
C7 C -0.1359(8) 0.2933(2) 0.3547(7) 0.028(2) Uani 1 1 d .
H7 H -0.2253 0.2990 0.3540 0.033 Uiso 1 1 calc R
C7A C -0.1046(7) 0.2543(2) 0.3306(6) 0.0174(17) Uani 1 1 d .
C10 C 0.2486(8) 0.0836(2) 0.1319(7) 0.0239(18) Uani 1 1 d .
C11 C 0.0997(8) 0.0761(2) 0.0650(7) 0.0218(18) Uani 1 1 d .
C12 C 0.0652(7) 0.0472(2) 0.1414(7) 0.0200(17) Uani 1 1 d .
C13 C 0.1895(8) 0.0373(2) 0.2570(7) 0.0210(18) Uani 1 1 d .
C14 C 0.3025(8) 0.0607(2) 0.2515(8) 0.0257(19) Uani 1 1 d .
C15 C 0.3347(8) 0.1050(2) 0.0718(8) 0.039(2) Uani 1 1 d .
H15A H 0.3929 0.0852 0.0516 0.047 Uiso 1 1 calc R
H15B H 0.3955 0.1252 0.1350 0.047 Uiso 1 1 calc R
H15C H 0.2718 0.1187 -0.0106 0.047 Uiso 1 1 calc R
C16 C 0.0053(9) 0.0897(2) -0.0737(7) 0.036(2) Uani 1 1 d .
H16A H 0.0031 0.0688 -0.1378 0.043 Uiso 1 1 calc R
H16B H 0.0415 0.1151 -0.0935 0.043 Uiso 1 1 calc R
H16C H -0.0902 0.0941 -0.0804 0.043 Uiso 1 1 calc R
C17 C -0.0751(8) 0.0261(2) 0.1020(8) 0.033(2) Uani 1 1 d .
H17A H -0.0754 0.0006 0.0558 0.039 Uiso 1 1 calc R
H17B H -0.1509 0.0437 0.0425 0.039 Uiso 1 1 calc R
H17C H -0.0900 0.0202 0.1822 0.039 Uiso 1 1 calc R
C18 C 0.2099(9) 0.0015(2) 0.3490(7) 0.036(2) Uani 1 1 d .
H18A H 0.2363 -0.0225 0.3120 0.043 Uiso 1 1 calc R
H18B H 0.1218 -0.0039 0.3576 0.043 Uiso 1 1 calc R
H18C H 0.2847 0.0077 0.4370 0.043 Uiso 1 1 calc R
C19 C 0.4570(8) 0.0546(3) 0.3422(8) 0.044(3) Uani 1 1 d .
H19A H 0.4936 0.0315 0.3105 0.053 Uiso 1 1 calc R
H19B H 0.4676 0.0493 0.4333 0.053 Uiso 1 1 calc R
H19C H 0.5096 0.0792 0.3416 0.053 Uiso 1 1 calc R
C21 C 0.1400(8) 0.1929(2) 0.0950(7) 0.0242(18) Uani 1 1 d .
H21 H 0.1867 0.1726 0.0591 0.029 Uiso 1 1 calc R
C22 C -0.0161(8) 0.1947(2) -0.0025(7) 0.034(2) Uani 1 1 d .
H22A H -0.0245 0.2046 -0.0893 0.041 Uiso 1 1 calc R
H22B H -0.0659 0.2132 0.0324 0.041 Uiso 1 1 calc R
H22C H -0.0575 0.1675 -0.0130 0.041 Uiso 1 1 calc R
C23 C 0.2064(8) 0.2340(2) 0.0963(7) 0.031(2) Uani 1 1 d .
H23A H 0.1937 0.2409 0.0056 0.037 Uiso 1 1 calc R
H23B H 0.3073 0.2328 0.1551 0.037 Uiso 1 1 calc R
H23C H 0.1612 0.2546 0.1289 0.037 Uiso 1 1 calc R
C24 C 0.3259(7) 0.1939(2) 0.3790(7) 0.0215(18) Uani 1 1 d .
H24 H 0.3295 0.2229 0.3539 0.026 Uiso 1 1 calc R
C25 C 0.3426(7) 0.1938(2) 0.5229(7) 0.029(2) Uani 1 1 d .
H25A H 0.4343 0.2053 0.5810 0.034 Uiso 1 1 calc R
H25B H 0.3367 0.1658 0.5506 0.034 Uiso 1 1 calc R
H25C H 0.2674 0.2100 0.5298 0.034 Uiso 1 1 calc R
C26 C 0.4488(7) 0.1725(2) 0.3678(8) 0.035(2) Uani 1 1 d .
H26A H 0.5375 0.1843 0.4316 0.042 Uiso 1 1 calc R
H26B H 0.4420 0.1757 0.2770 0.042 Uiso 1 1 calc R
H26C H 0.4464 0.1435 0.3875 0.042 Uiso 1 1 calc R
C27 C -0.0879(7) 0.1151(2) 0.1960(7) 0.0196(17) Uani 1 1 d .
H27A H -0.1241 0.1180 0.0979 0.024 Uiso 1 1 calc R
H27B H -0.1289 0.0897 0.2117 0.024 Uiso 1 1 calc R
C28 C -0.2990(7) 0.1385(2) 0.2205(7) 0.0272(19) Uani 1 1 d .
H28A H -0.3370 0.1613 0.2523 0.033 Uiso 1 1 calc R
H28B H -0.2981 0.1141 0.2715 0.033 Uiso 1 1 calc R
H28C H -0.3584 0.1338 0.1257 0.033 Uiso 1 1 calc R
C31 C 0.2600(8) 0.0665(2) 0.6097(7) 0.0267(19) Uani 1 1 d .
C32 C 0.3960(9) 0.0800(2) 0.6454(8) 0.035(2) Uani 1 1 d .
H32 H 0.4135 0.0991 0.5895 0.042 Uiso 1 1 calc R
C33 C 0.5068(9) 0.0668(3) 0.7594(9) 0.045(2) Uani 1 1 d .
H33 H 0.5988 0.0770 0.7806 0.053 Uiso 1 1 calc R
C34 C 0.4869(10) 0.0397(3) 0.8418(8) 0.054(3) Uani 1 1 d .
H34 H 0.5645 0.0305 0.9197 0.065 Uiso 1 1 calc R
C35 C 0.3534(10) 0.0254(3) 0.8119(9) 0.070(4) Uani 1 1 d .
H35 H 0.3378 0.0069 0.8705 0.084 Uiso 1 1 calc R
C36 C 0.2401(9) 0.0381(3) 0.6942(9) 0.052(3) Uani 1 1 d .
H36 H 0.1487 0.0273 0.6719 0.063 Uiso 1 1 calc R
C41 C -0.0052(7) 0.1149(2) 0.5285(6) 0.0204(18) Uani 1 1 d .
C42 C -0.1283(7) 0.0980(2) 0.5319(7) 0.0261(19) Uani 1 1 d .
H42 H -0.1595 0.0719 0.4948 0.031 Uiso 1 1 calc R
C43 C -0.2042(9) 0.1194(3) 0.5889(8) 0.034(2) Uani 1 1 d .
H43 H -0.2854 0.1074 0.5919 0.041 Uiso 1 1 calc R
C44 C -0.1643(9) 0.1574(3) 0.6405(8) 0.038(2) Uani 1 1 d .
H44 H -0.2184 0.1719 0.6770 0.046 Uiso 1 1 calc R
C45 C -0.0451(9) 0.1742(3) 0.6390(8) 0.035(2) Uani 1 1 d .
H45 H -0.0159 0.2005 0.6753 0.042 Uiso 1 1 calc R
C46 C 0.0332(8) 0.1530(2) 0.5849(7) 0.031(2) Uani 1 1 d .
H46 H 0.1164 0.1652 0.5866 0.038 Uiso 1 1 calc R

loop_
_atom_site_aniso_label
_atom_site_aniso_U_11
_atom_site_aniso_U_22
_atom_site_aniso_U_33
_atom_site_aniso_U_23
_atom_site_aniso_U_13
_atom_site_aniso_U_12
Ru 0.0139(3) 0.0173(3) 0.0152(3) -0.0015(3) 0.0053(2) -0.0011(3)
P 0.0114(10) 0.0185(10) 0.0150(10) -0.0017(9) 0.0048(8) 0.0010(8)
Si 0.0231(12) 0.0227(12) 0.0173(11) 0.0006(10) 0.0080(9) -0.0018(10)
N 0.006(3) 0.029(4) 0.027(3) 0.003(3) 0.006(3) 0.000(3)
C1 0.015(4) 0.028(5) 0.022(4) -0.002(4) 0.010(3) 0.004(3)
C2 0.023(4) 0.026(4) 0.017(4) 0.008(3) 0.015(4) 0.002(3)
C3 0.016(4) 0.016(4) 0.011(4) -0.002(3) 0.005(3) 0.000(3)
C3A 0.013(4) 0.035(5) 0.007(4) 0.001(3) 0.002(3) 0.008(3)
C4 0.017(4) 0.030(5) 0.021(4) -0.004(3) 0.005(3) 0.005(3)
C5 0.029(5) 0.023(5) 0.021(4) -0.005(4) 0.004(4) -0.007(4)
C6 0.040(5) 0.032(5) 0.021(4) -0.008(4) 0.018(4) 0.008(4)
C7 0.025(5) 0.042(6) 0.021(4) 0.003(4) 0.014(4) 0.009(4)
C7A 0.018(4) 0.024(4) 0.009(4) 0.000(3) 0.005(3) 0.004(3)
C10 0.031(5) 0.018(4) 0.032(5) -0.005(4) 0.023(4) -0.001(4)
C11 0.025(5) 0.019(4) 0.021(4) -0.004(3) 0.009(4) 0.006(3)
C12 0.015(4) 0.021(4) 0.024(4) 0.002(3) 0.009(3) 0.000(3)
C13 0.030(5) 0.011(4) 0.025(4) -0.001(3) 0.014(4) 0.001(3)
C14 0.019(4) 0.021(4) 0.035(5) -0.015(4) 0.010(4) -0.003(3)
C15 0.049(6) 0.026(5) 0.063(6) -0.007(5) 0.042(5) 0.001(5)
C16 0.053(6) 0.029(5) 0.023(5) -0.008(4) 0.014(4) 0.000(4)
C17 0.032(5) 0.021(5) 0.048(5) -0.018(4) 0.018(4) -0.010(4)
C18 0.051(6) 0.024(5) 0.032(5) 0.013(4) 0.017(4) 0.016(4)
C19 0.021(5) 0.042(6) 0.062(7) -0.014(5) 0.010(5) 0.010(4)
C21 0.032(5) 0.023(5) 0.025(4) 0.005(4) 0.019(4) 0.007(4)
C22 0.041(5) 0.037(5) 0.018(4) 0.003(4) 0.004(4) 0.007(4)
C23 0.048(6) 0.027(5) 0.025(5) 0.009(4) 0.022(4) 0.004(4)
C24 0.016(4) 0.025(5) 0.021(4) -0.001(3) 0.006(3) -0.004(3)
C25 0.015(4) 0.035(5) 0.022(4) -0.001(4) -0.006(3) 0.002(4)
C26 0.016(4) 0.035(5) 0.043(5) -0.014(4) 0.003(4) -0.005(4)
C27 0.020(4) 0.019(4) 0.024(4) -0.008(3) 0.013(3) -0.005(3)
C28 0.017(4) 0.033(5) 0.034(5) 0.006(4) 0.013(4) -0.001(4)
C31 0.031(5) 0.035(5) 0.015(4) 0.002(4) 0.011(4) 0.006(4)
C32 0.040(5) 0.029(5) 0.031(5) 0.003(4) 0.011(4) 0.003(4)
C33 0.025(5) 0.050(6) 0.045(6) 0.004(5) 0.001(4) 0.005(4)
C34 0.045(6) 0.086(9) 0.018(5) 0.018(5) 0.000(5) 0.024(6)
C35 0.044(7) 0.111(10) 0.044(6) 0.053(7) 0.008(5) 0.007(7)
C36 0.033(6) 0.089(8) 0.040(6) 0.020(6) 0.021(5) -0.006(5)
C41 0.019(4) 0.031(5) 0.006(4) 0.004(3) 0.000(3) 0.002(3)
C42 0.018(4) 0.032(5) 0.025(4) 0.006(4) 0.005(3) 0.002(4)
C43 0.033(5) 0.044(6) 0.030(5) -0.003(4) 0.018(4) 0.001(4)
C44 0.038(6) 0.056(7) 0.020(4) 0.002(4) 0.011(4) 0.022(5)
C45 0.043(6) 0.029(5) 0.031(5) -0.005(4) 0.015(4) 0.001(4)
C46 0.033(5) 0.041(6) 0.026(5) 0.002(4) 0.018(4) 0.002(4)

loop_
_atom_type_symbol
_atom_type_description
_atom_type_scat_dispersion_real
_atom_type_scat_dispersion_imag
_atom_type_scat_source
C C 0.0033 0.0016 'International Tables Vol C Tables 4.2.6.8 and 6.1.1.4'
H H 0.0000 0.0000 'International Tables Vol C Tables 4.2.6.8 and 6.1.1.4'
N N 0.0061 0.0033 'International Tables Vol C Tables 4.2.6.8 and 6.1.1.4'
Si Si 0.0817 0.0704 'International Tables Vol C Tables 4.2.6.8 and 6.1.1.4'
P P 0.1023 0.0942 'International Tables Vol C Tables 4.2.6.8 and 6.1.1.4'
Ru Ru -1.2594 0.8363 'International Tables Vol C Tables 4.2.6.8 and 6.1.1.4'

loop_
_geom_angle_atom_site_label_1
_geom_angle_atom_site_label_2
_geom_angle_atom_site_label_3
_geom_angle
C27 Ru C12 85.1(2)
C27 Ru C13 114.8(3)
C12 Ru C13 37.0(2)
C27 Ru C11 91.4(3)
C12 Ru C11 36.6(2)
C13 Ru C11 61.3(3)
C27 Ru C14 145.9(2)
C12 Ru C14 60.9(2)
C13 Ru C14 36.4(2)
C11 Ru C14 60.5(3)
C27 Ru P 84.98(19)
C12 Ru P 145.08(19)
C13 Ru P 157.59(19)
C11 Ru P 110.40(19)
C14 Ru P 121.2(2)
C27 Ru C10 126.1(3)
C12 Ru C10 60.3(3)
C13 Ru C10 60.0(3)
C11 Ru C10 36.2(2)
C14 Ru C10 35.4(3)
P Ru C10 100.38(19)
C27 Ru Si 79.5(2)
C12 Ru Si 100.67(19)
C13 Ru Si 84.81(19)
C11 Ru Si 137.2(2)
C14 Ru Si 107.3(2)
P Ru Si 110.25(7)
C10 Ru Si 142.11(19)
C27 Ru H1 107(2)
C12 Ru H1 144(2)
C13 Ru H1 110(2)
C11 Ru H1 162(2)
C14 Ru H1 103(2)
P Ru H1 71(2)
C10 Ru H1 126(2)
Si Ru H1 51(2)
C3 P C24 104.5(3)
C3 P C21 104.6(3)
C24 P C21 102.9(3)
C3 P Ru 115.2(2)
C24 P Ru 115.1(3)
C21 P Ru 113.3(2)
C41 Si C31 103.2(3)
C41 Si Ru 123.7(2)
C31 Si Ru 117.3(2)
C41 Si H1 107.4(18)
C31 Si H1 91.8(18)
Ru Si H1 39.3(18)
C41 Si H1SI 99(2)
C31 Si H1SI 100(2)
Ru Si H1SI 110(2)
H1 Si H1SI 148(3)
C2 N C28 119.4(6)
C2 N C27 126.3(6)
C28 N C27 113.6(6)
C7A C1 C2 103.2(6)
C7A C1 H1A 111.1
C2 C1 H1A 111.1
C7A C1 H1B 111.1
C2 C1 H1B 111.1
H1A C1 H1B 109.1
N C2 C3 128.6(7)
N C2 C1 120.3(6)
C3 C2 C1 111.1(6)
C2 C3 C3A 106.3(6)
C2 C3 P 123.5(5)
C3A C3 P 129.9(5)
C4 C3A C7A 117.6(7)
C4 C3A C3 133.3(6)
C7A C3A C3 109.1(6)
C5 C4 C3A 120.3(7)
C5 C4 H4 119.8
C3A C4 H4 119.8
C6 C5 C4 121.9(7)
C6 C5 H5 119.1
C4 C5 H5 119.1
C7 C6 C5 117.9(7)
C7 C6 H6 121.1
C5 C6 H6 121.1
C7A C7 C6 121.1(7)
C7A C7 H7 119.4
C6 C7 H7 119.4
C7 C7A C3A 121.1(7)
C7 C7A C1 128.5(7)
C3A C7A C1 110.3(6)
C14 C10 C11 107.9(6)
C14 C10 C15 125.8(7)
C11 C10 C15 125.2(7)
C14 C10 Ru 71.0(4)
C11 C10 Ru 68.8(4)
C15 C10 Ru 135.1(5)
C12 C11 C10 107.6(6)
C12 C11 C16 125.9(7)
C10 C11 C16 125.3(7)
C12 C11 Ru 70.2(4)
C10 C11 Ru 74.9(4)
C16 C11 Ru 129.8(5)
C11 C12 C13 108.9(6)
C11 C12 C17 126.6(7)
C13 C12 C17 124.2(7)
C11 C12 Ru 73.2(4)
C13 C12 Ru 72.9(4)
C17 C12 Ru 125.4(5)
C12 C13 C14 107.3(6)
C12 C13 C18 126.8(7)
C14 C13 C18 124.1(7)
C12 C13 Ru 70.1(4)
C14 C13 Ru 73.7(4)
C18 C13 Ru 133.6(5)
C10 C14 C13 108.2(6)
C10 C14 C19 125.7(7)
C13 C14 C19 124.9(7)
C10 C14 Ru 73.6(4)
C13 C14 Ru 69.9(4)
C19 C14 Ru 132.1(5)
C10 C15 H15A 109.5
C10 C15 H15B 109.5
H15A C15 H15B 109.5
C10 C15 H15C 109.5
H15A C15 H15C 109.5
H15B C15 H15C 109.5
C11 C16 H16A 109.5
C11 C16 H16B 109.5
H16A C16 H16B 109.5
C11 C16 H16C 109.5
H16A C16 H16C 109.5
H16B C16 H16C 109.5
C12 C17 H17A 109.5
C12 C17 H17B 109.5
H17A C17 H17B 109.5
C12 C17 H17C 109.5
H17A C17 H17C 109.5
H17B C17 H17C 109.5
C13 C18 H18A 109.5
C13 C18 H18B 109.5
H18A C18 H18B 109.5
C13 C18 H18C 109.5
H18A C18 H18C 109.5
H18B C18 H18C 109.5
C14 C19 H19A 109.5
C14 C19 H19B 109.5
H19A C19 H19B 109.5
C14 C19 H19C 109.5
H19A C19 H19C 109.5
H19B C19 H19C 109.5
C23 C21 C22 108.6(6)
C23 C21 P 116.5(5)
C22 C21 P 108.9(5)
C23 C21 H21 107.5
C22 C21 H21 107.5
P C21 H21 107.5
C21 C22 H22A 109.5
C21 C22 H22B 109.5
H22A C22 H22B 109.5
C21 C22 H22C 109.5
H22A C22 H22C 109.5
H22B C22 H22C 109.5
C21 C23 H23A 109.5
C21 C23 H23B 109.5
H23A C23 H23B 109.5
C21 C23 H23C 109.5
H23A C23 H23C 109.5
H23B C23 H23C 109.5
C26 C24 C25 110.7(6)
C26 C24 P 111.8(5)
C25 C24 P 113.2(5)
C26 C24 H24 106.9
C25 C24 H24 106.9
P C24 H24 106.9
C24 C25 H25A 109.5
C24 C25 H25B 109.5
H25A C25 H25B 109.5
C24 C25 H25C 109.5
H25A C25 H25C 109.5
H25B C25 H25C 109.5
C24 C26 H26A 109.5
C24 C26 H26B 109.5
H26A C26 H26B 109.5
C24 C26 H26C 109.5
H26A C26 H26C 109.5
H26B C26 H26C 109.5
N C27 Ru 127.5(4)
N C27 H27A 105.4
Ru C27 H27A 105.4
N C27 H27B 105.4
Ru C27 H27B 105.4
H27A C27 H27B 106.0
N C28 H28A 109.5
N C28 H28B 109.5
H28A C28 H28B 109.5
N C28 H28C 109.5
H28A C28 H28C 109.5
H28B C28 H28C 109.5
C32 C31 C36 116.7(7)
C32 C31 Si 125.6(6)
C36 C31 Si 117.7(6)
C33 C32 C31 122.1(8)
C33 C32 H32 118.9
C31 C32 H32 118.9
C34 C33 C32 121.0(9)
C34 C33 H33 119.5
C32 C33 H33 119.5
C33 C34 C35 119.4(8)
C33 C34 H34 120.3
C35 C34 H34 120.3
C34 C35 C36 119.8(9)
C34 C35 H35 120.1
C36 C35 H35 120.1
C31 C36 C35 120.9(8)
C31 C36 H36 119.5
C35 C36 H36 119.5
C46 C41 C42 116.0(7)
C46 C41 Si 125.2(6)
C42 C41 Si 118.7(6)
C43 C42 C41 120.6(8)
C43 C42 H42 119.7
C41 C42 H42 119.7
C44 C43 C42 121.3(8)
C44 C43 H43 119.3
C42 C43 H43 119.3
C43 C44 C45 119.1(8)
C43 C44 H44 120.5
C45 C44 H44 120.5
C44 C45 C46 120.4(8)
C44 C45 H45 119.8
C46 C45 H45 119.8
C41 C46 C45 122.5(8)
C41 C46 H46 118.7
C45 C46 H46 118.7

loop_
_geom_bond_atom_site_label_1
_geom_bond_atom_site_label_2
_geom_bond_distance
Ru C27 2.141(7)
Ru C12 2.228(7)
Ru C13 2.264(7)
Ru C11 2.268(7)
Ru C14 2.314(7)
Ru P 2.315(2)
Ru C10 2.349(7)
Ru Si 2.377(2)
Ru H1 1.51(6)
P C3 1.782(7)
P C24 1.851(7)
P C21 1.877(7)
Si C41 1.895(7)
Si C31 1.919(8)
Si H1 1.84(6)
Si H1SI 1.46(6)
N C2 1.342(9)
N C28 1.464(8)
N C27 1.472(8)
C1 C7A 1.469(9)
C1 C2 1.517(9)
C1 H1A 0.9900
C1 H1B 0.9900
C2 C3 1.402(9)
C3 C3A 1.484(9)
C3A C4 1.392(10)
C3A C7A 1.413(9)
C4 C5 1.390(10)
C4 H4 0.9500
C5 C6 1.389(10)
C5 H5 0.9500
C6 C7 1.386(10)
C6 H6 0.9500
C7 C7A 1.381(10)
C7 H7 0.9500
C10 C14 1.418(10)
C10 C11 1.438(10)
C10 C15 1.498(10)
C11 C12 1.413(10)
C11 C16 1.501(9)
C12 C13 1.426(9)
C12 C17 1.513(9)
C13 C14 1.432(10)
C13 C18 1.512(9)
C14 C19 1.514(10)
C15 H15A 0.9800
C15 H15B 0.9800
C15 H15C 0.9800
C16 H16A 0.9800
C16 H16B 0.9800
C16 H16C 0.9800
C17 H17A 0.9800
C17 H17B 0.9800
C17 H17C 0.9800
C18 H18A 0.9800
C18 H18B 0.9800
C18 H18C 0.9800
C19 H19A 0.9800
C19 H19B 0.9800
C19 H19C 0.9800
C21 C23 1.518(10)
C21 C22 1.534(10)
C21 H21 1.0000
C22 H22A 0.9800
C22 H22B 0.9800
C22 H22C 0.9800
C23 H23A 0.9800
C23 H23B 0.9800
C23 H23C 0.9800
C24 C26 1.516(9)
C24 C25 1.524(9)
C24 H24 1.0000
C25 H25A 0.9800
C25 H25B 0.9800
C25 H25C 0.9800
C26 H26A 0.9800
C26 H26B 0.9800
C26 H26C 0.9800
C27 H27A 0.9900
C27 H27B 0.9900
C28 H28A 0.9800
C28 H28B 0.9800
C28 H28C 0.9800
C31 C32 1.380(10)
C31 C36 1.395(10)
C32 C33 1.375(11)
C32 H32 0.9500
C33 C34 1.353(12)
C33 H33 0.9500
C34 C35 1.375(12)
C34 H34 0.9500
C35 C36 1.406(11)
C35 H35 0.9500
C36 H36 0.9500
C41 C46 1.385(10)
C41 C42 1.416(9)
C42 C43 1.394(10)
C42 H42 0.9500
C43 C44 1.363(11)
C43 H43 0.9500
C44 C45 1.370(11)
C44 H44 0.9500
C45 C46 1.386(10)
C45 H45 0.9500
C46 H46 0.9500

loop_
_geom_torsion_atom_site_label_1
_geom_torsion_atom_site_label_2
_geom_torsion_atom_site_label_3
_geom_torsion_atom_site_label_4
_geom_torsion
C27 Ru P C3 30.8(3)
C12 Ru P C3 104.8(4)
C13 Ru P C3 -175.9(5)
C11 Ru P C3 120.4(3)
C14 Ru P C3 -172.4(3)
C10 Ru P C3 156.6(3)
Si Ru P C3 -46.0(3)
C27 Ru P C24 152.5(3)
C12 Ru P C24 -133.5(4)
C13 Ru P C24 -54.3(6)
C11 Ru P C24 -117.9(3)
C14 Ru P C24 -50.8(3)
C10 Ru P C24 -81.7(3)
Si Ru P C24 75.7(3)
C27 Ru P C21 -89.5(3)
C12 Ru P C21 -15.5(4)
C13 Ru P C21 63.7(6)
C11 Ru P C21 0.1(3)
C14 Ru P C21 67.2(3)
C10 Ru P C21 36.3(3)
Si Ru P C21 -166.4(3)
C27 Ru Si C41 -46.4(3)
C12 Ru Si C41 -129.3(3)
C13 Ru Si C41 -162.8(3)
C11 Ru Si C41 -126.9(4)
C14 Ru Si C41 168.1(3)
P Ru Si C41 34.2(3)
C10 Ru Si C41 176.1(4)
C27 Ru Si C31 -177.1(3)
C12 Ru Si C31 100.0(3)
C13 Ru Si C31 66.4(3)
C11 Ru Si C31 102.3(4)
C14 Ru Si C31 37.4(3)
P Ru Si C31 -96.5(3)
C10 Ru Si C31 45.3(4)
C28 N C2 C3 -178.0(7)
C27 N C2 C3 -7.9(12)
C28 N C2 C1 2.0(10)
C27 N C2 C1 172.1(6)
C7A C1 C2 N -179.0(6)
C7A C1 C2 C3 1.0(8)
N C2 C3 C3A 178.9(7)
C1 C2 C3 C3A -1.1(8)
N C2 C3 P 4.7(11)
C1 C2 C3 P -175.3(5)
C24 P C3 C2 -150.0(6)
C21 P C3 C2 102.2(6)
Ru P C3 C2 -22.8(7)
C24 P C3 C3A 37.3(7)
C21 P C3 C3A -70.5(7)
Ru P C3 C3A 164.5(5)
C2 C3 C3A C4 -179.8(7)
P C3 C3A C4 -6.1(12)
C2 C3 C3A C7A 0.8(7)
P C3 C3A C7A 174.5(5)
C7A C3A C4 C5 -3.3(10)
C3 C3A C4 C5 177.3(7)
C3A C4 C5 C6 1.3(11)
C4 C5 C6 C7 0.5(11)
C5 C6 C7 C7A -0.3(11)
C6 C7 C7A C3A -1.8(11)
C6 C7 C7A C1 -178.0(7)
C4 C3A C7A C7 3.5(10)
C3 C3A C7A C7 -176.9(6)
C4 C3A C7A C1 -179.7(6)
C3 C3A C7A C1 -0.1(8)
C2 C1 C7A C7 176.0(7)
C2 C1 C7A C3A -0.5(8)
C27 Ru C10 C14 -138.0(4)
C12 Ru C10 C14 -80.5(5)
C13 Ru C10 C14 -37.6(4)
C11 Ru C10 C14 -118.8(6)
P Ru C10 C14 130.7(4)
Si Ru C10 C14 -13.2(6)
C27 Ru C10 C11 -19.1(6)
C12 Ru C10 C11 38.3(4)
C13 Ru C10 C11 81.2(5)
C14 Ru C10 C11 118.8(6)
P Ru C10 C11 -110.5(4)
Si Ru C10 C11 105.6(4)
C27 Ru C10 C15 100.0(8)
C12 Ru C10 C15 157.4(9)
C13 Ru C10 C15 -159.7(9)
C11 Ru C10 C15 119.1(10)
C14 Ru C10 C15 -122.1(10)
P Ru C10 C15 8.6(8)
Si Ru C10 C15 -135.3(7)
C14 C10 C11 C12 -2.5(8)
C15 C10 C11 C12 166.0(7)
Ru C10 C11 C12 -63.0(5)
C14 C10 C11 C16 -171.0(7)
C15 C10 C11 C16 -2.5(12)
Ru C10 C11 C16 128.5(7)
C14 C10 C11 Ru 60.5(5)
C15 C10 C11 Ru -131.0(7)
C27 Ru C11 C12 -79.9(4)
C13 Ru C11 C12 37.9(4)
C14 Ru C11 C12 79.8(4)
P Ru C11 C12 -165.0(4)
C10 Ru C11 C12 115.5(6)
Si Ru C11 C12 -3.9(5)
C27 Ru C11 C10 164.7(4)
C12 Ru C11 C10 -115.5(6)
C13 Ru C11 C10 -77.6(5)
C14 Ru C11 C10 -35.7(4)
P Ru C11 C10 79.5(4)
Si Ru C11 C10 -119.4(4)
C27 Ru C11 C16 40.9(7)
C12 Ru C11 C16 120.8(9)
C13 Ru C11 C16 158.7(8)
C14 Ru C11 C16 -159.4(8)
P Ru C11 C16 -44.3(7)
C10 Ru C11 C16 -123.8(9)
Si Ru C11 C16 116.8(7)
C10 C11 C12 C13 1.5(8)
C16 C11 C12 C13 169.9(7)
Ru C11 C12 C13 -64.7(5)
C10 C11 C12 C17 -171.9(7)
C16 C11 C12 C17 -3.5(12)
Ru C11 C12 C17 122.0(7)
C10 C11 C12 Ru 66.2(5)
C16 C11 C12 Ru -125.4(7)
C27 Ru C12 C11 99.0(4)
C13 Ru C12 C11 -116.5(6)
C14 Ru C12 C11 -78.8(5)
P Ru C12 C11 25.0(6)
C10 Ru C12 C11 -37.9(4)
Si Ru C12 C11 177.3(4)
C27 Ru C12 C13 -144.6(4)
C11 Ru C12 C13 116.5(6)
C14 Ru C12 C13 37.7(4)
P Ru C12 C13 141.5(4)
C10 Ru C12 C13 78.6(4)
Si Ru C12 C13 -66.2(4)
C27 Ru C12 C17 -24.4(6)
C13 Ru C12 C17 120.1(8)
C11 Ru C12 C17 -123.4(8)
C14 Ru C12 C17 157.8(7)
P Ru C12 C17 -98.4(6)
C10 Ru C12 C17 -161.3(7)
Si Ru C12 C17 53.9(6)
C11 C12 C13 C14 0.1(8)
C17 C12 C13 C14 173.7(7)
Ru C12 C13 C14 -64.8(5)
C11 C12 C13 C18 -165.0(7)
C17 C12 C13 C18 8.6(12)
Ru C12 C13 C18 130.1(7)
C11 C12 C13 Ru 64.9(5)
C17 C12 C13 Ru -121.5(7)
C27 Ru C13 C12 39.5(5)
C11 Ru C13 C12 -37.5(4)
C14 Ru C13 C12 -115.9(6)
P Ru C13 C12 -110.8(5)
C10 Ru C13 C12 -79.3(4)
Si Ru C13 C12 115.4(4)
C27 Ru C13 C14 155.4(4)
C12 Ru C13 C14 115.9(6)
C11 Ru C13 C14 78.3(5)
P Ru C13 C14 5.0(8)
C10 Ru C13 C14 36.6(4)
Si Ru C13 C14 -128.7(4)
C27 Ru C13 C18 -82.8(8)
C12 Ru C13 C18 -122.3(9)
C11 Ru C13 C18 -159.8(8)
C14 Ru C13 C18 121.8(9)
P Ru C13 C18 126.9(7)
C10 Ru C13 C18 158.4(8)
Si Ru C13 C18 -6.9(7)
C11 C10 C14 C13 2.6(8)
C15 C10 C14 C13 -165.9(7)
Ru C10 C14 C13 61.7(5)
C11 C10 C14 C19 170.4(7)
C15 C10 C14 C19 1.9(12)
Ru C10 C14 C19 -130.5(7)
C11 C10 C14 Ru -59.1(5)
C15 C10 C14 Ru 132.4(8)
C12 C13 C14 C10 -1.7(8)
C18 C13 C14 C10 163.9(7)
Ru C13 C14 C10 -64.1(5)
C12 C13 C14 C19 -169.6(7)
C18 C13 C14 C19 -4.0(11)
Ru C13 C14 C19 128.0(7)
C12 C13 C14 Ru 62.4(5)
C18 C13 C14 Ru -132.0(7)
C27 Ru C14 C10 74.7(6)
C12 Ru C14 C10 78.7(5)
C13 Ru C14 C10 117.0(6)
C11 Ru C14 C10 36.5(4)
P Ru C14 C10 -60.7(5)
Si Ru C14 C10 171.5(4)
C27 Ru C14 C13 -42.3(7)
C12 Ru C14 C13 -38.3(4)
C11 Ru C14 C13 -80.5(5)
P Ru C14 C13 -177.8(3)
C10 Ru C14 C13 -117.0(6)
Si Ru C14 C13 54.5(4)
C27 Ru C14 C19 -161.7(7)
C12 Ru C14 C19 -157.6(9)
C13 Ru C14 C19 -119.3(10)
C11 Ru C14 C19 160.1(9)
P Ru C14 C19 62.9(8)
C10 Ru C14 C19 123.6(10)
Si Ru C14 C19 -64.8(8)
C3 P C21 C23 76.6(6)
C24 P C21 C23 -32.4(6)
Ru P C21 C23 -157.2(5)
C3 P C21 C22 -46.6(6)
C24 P C21 C22 -155.6(5)
Ru P C21 C22 79.6(5)
C3 P C24 C26 178.7(5)
C21 P C24 C26 -72.3(6)
Ru P C24 C26 51.4(6)
C3 P C24 C25 52.9(6)
C21 P C24 C25 161.9(5)
Ru P C24 C25 -74.4(6)
C2 N C27 Ru 34.6(10)
C28 N C27 Ru -154.9(5)
C12 Ru C27 N 173.6(6)
C13 Ru C27 N 151.0(6)
C11 Ru C27 N -150.3(6)
C14 Ru C27 N 177.1(5)
P Ru C27 N -39.9(6)
C10 Ru C27 N -139.1(5)
Si Ru C27 N 71.8(6)
C41 Si C31 C32 -109.7(7)
Ru Si C31 C32 29.9(8)
C41 Si C31 C36 69.8(7)
Ru Si C31 C36 -150.5(6)
C36 C31 C32 C33 -0.8(12)
Si C31 C32 C33 178.7(7)
C31 C32 C33 C34 0.2(14)
C32 C33 C34 C35 -0.8(16)
C33 C34 C35 C36 2.0(17)
C32 C31 C36 C35 2.0(14)
Si C31 C36 C35 -177.6(8)
C34 C35 C36 C31 -2.7(17)
C31 Si C41 C46 71.9(7)
Ru Si C41 C46 -64.3(7)
C31 Si C41 C42 -105.5(6)
Ru Si C41 C42 118.2(5)
C46 C41 C42 C43 0.2(10)
Si C41 C42 C43 177.8(5)
C41 C42 C43 C44 1.4(12)
C42 C43 C44 C45 -1.7(12)
C43 C44 C45 C46 0.5(12)
C42 C41 C46 C45 -1.4(11)
Si C41 C46 C45 -178.9(6)
C44 C45 C46 C41 1.1(12)
